data_1100812
loop_
_publ_author_name
'Humphries, Martin J.'
'Tellmann, Kilian P.'
'Gibson, Vernon C.'
'White, Andrew J. P.'
'Williams, David J.'

_publ_section_title
;
 Investigations into the Mechanism of Activation and Initiation of
 Ethylene Polymerization by Bis(imino)pyridine Cobalt Catalysts:
 Synthesis, Structures, and Deuterium Labeling Studies
;
_journal_coden_ASTM ORGND7
_journal_issue 9
_journal_name_full Organometallics
_journal_page_first 2039
_journal_page_last 2050
_journal_paper_doi 10.1021/om049032b
_journal_volume 24
_journal_year 2005
_chemical_formula_sum 'C34 H46 Co N3'
_chemical_formula_weight 555.67
_space_group_IT_number 14
_symmetry_cell_setting monoclinic
_symmetry_space_group_name_Hall '-P 2yn'
_symmetry_space_group_name_H-M 'P 1 21/n 1'
_atom_sites_solution_hydrogens geom
_atom_sites_solution_primary direct
_atom_sites_solution_secondary difmap
_audit_creation_method SHELXL-97
_cell_angle_alpha 90.00
_cell_angle_beta 90.92(2)
_cell_angle_gamma 90.00
_cell_formula_units_Z 4
_cell_length_a 13.882(2)
_cell_length_b 14.823(2)
_cell_length_c 15.492(6)
_cell_measurement_reflns_used 31
_cell_measurement_temperature 203(2)
_cell_measurement_theta_max 12.52
_cell_measurement_theta_min 5.05
_cell_volume 3187.4(14)
_computing_cell_refinement 'Bruker XSCANS'
_computing_data_collection 'Bruker XSCANS'
_computing_data_reduction 'Bruker SHELXTL'
_computing_molecular_graphics 'Bruker SHELXTL'
_computing_publication_material 'Bruker SHELXTL'
_computing_structure_refinement 'SHELXL-97 (Sheldrick, 1997)'
_computing_structure_solution 'SHELXS-97 (Sheldrick, 1990)'
_diffrn_ambient_temperature 203(2)
_diffrn_detector_area_resol_mean ?
_diffrn_measured_fraction_theta_full 0.996
_diffrn_measured_fraction_theta_max 0.996
_diffrn_measurement_device_type 'Bruker P4'
_diffrn_measurement_method '\w scans'
_diffrn_radiation_monochromator graphite
_diffrn_radiation_source 'fine-focus sealed tube'
_diffrn_radiation_type MoK\a
_diffrn_radiation_wavelength 0.71073
_diffrn_reflns_av_R_equivalents 0.0467
_diffrn_reflns_av_sigmaI/netI 0.0916
_diffrn_reflns_limit_h_max 0
_diffrn_reflns_limit_h_min -16
_diffrn_reflns_limit_k_max 0
_diffrn_reflns_limit_k_min -17
_diffrn_reflns_limit_l_max 18
_diffrn_reflns_limit_l_min -18
_diffrn_reflns_number 5844
_diffrn_reflns_theta_full 25.00
_diffrn_reflns_theta_max 25.00
_diffrn_reflns_theta_min 1.99
_diffrn_standards_decay_% ?
_diffrn_standards_interval_count 97
_diffrn_standards_interval_time ?
_diffrn_standards_number 3
_exptl_absorpt_coefficient_mu 0.563
_exptl_absorpt_correction_T_max ?
_exptl_absorpt_correction_T_min ?
_exptl_absorpt_correction_type none
_exptl_absorpt_process_details ?
_exptl_crystal_colour 'Very dark green'
_exptl_crystal_density_diffrn 1.158
_exptl_crystal_density_meas ?
_exptl_crystal_density_method 'not measured'
_exptl_crystal_description 'platy blocks'
_exptl_crystal_F_000 1192
_exptl_crystal_size_max 0.73
_exptl_crystal_size_mid 0.40
_exptl_crystal_size_min 0.23
_refine_diff_density_max 0.414
_refine_diff_density_min -0.330
_refine_diff_density_rms 0.064
_refine_ls_extinction_coef ?
_refine_ls_extinction_method none
_refine_ls_goodness_of_fit_ref 0.978
_refine_ls_hydrogen_treatment mixed
_refine_ls_matrix_type full
_refine_ls_number_parameters 346
_refine_ls_number_reflns 5600
_refine_ls_number_restraints 0
_refine_ls_restrained_S_all 0.978
_refine_ls_R_factor_all 0.0999
_refine_ls_R_factor_gt 0.0543
_refine_ls_shift/su_max 0.001
_refine_ls_shift/su_mean 0.000
_refine_ls_structure_factor_coef Fsqd
_refine_ls_weighting_details 'calc w=1/[\s^2^(Fo^2^)+(0.0415P)^2^+0.0000P] where P=(Fo^2^+2Fc^2^)/3'
_refine_ls_weighting_scheme calc
_refine_ls_wR_factor_gt 0.1026
_refine_ls_wR_factor_ref 0.1142
_reflns_number_gt 3750
_reflns_number_total 5600
_reflns_threshold_expression >2sigma(I)
_cod_duplicate_entry 4060323
_cod_data_source_file om049032bsi20041208_063138.cif
_cod_data_source_block Compound_2
_cod_depositor_comments
;
The following automatic conversions were performed:
'_symmetry_cell_setting' value 'Monoclinic' changed to 'monoclinic'
according to '/home/saulius/struct/CIF-dictionaries/cif_core.dic'
dictionary named 'cif_core.dic' version 2.4.1 from 2010-06-29.

Automatic conversion script
Id: cif_fix_enum 1527 2010-12-29 10:47:43Z saulius 
;
_cod_original_sg_symbol_H-M P2(1)/n
_cod_database_code 1100812

loop_
_symmetry_equiv_pos_as_xyz
'x, y, z'
'-x+1/2, y+1/2, -z+1/2'
'-x, -y, -z'
'x-1/2, -y-1/2, z-1/2'

loop_
_atom_site_label
_atom_site_type_symbol
_atom_site_fract_x
_atom_site_fract_y
_atom_site_fract_z
_atom_site_U_iso_or_equiv
_atom_site_adp_type
_atom_site_occupancy
_atom_site_symmetry_multiplicity
_atom_site_calc_flag
_atom_site_refinement_flags
_atom_site_disorder_assembly
_atom_site_disorder_group
Co Co 0.74598(3) 0.85927(3) 0.56799(3) 0.02506(11) Uani 1 1 d . . .
C C 0.8468(3) 0.9518(3) 0.5719(3) 0.0451(9) Uani 1 1 d . . .
H0A H 0.8869 0.9462 0.5215 0.068 Uiso 1 1 calc R . .
H0B H 0.8861 0.9440 0.6237 0.068 Uiso 1 1 calc R . .
H0C H 0.8173 1.0111 0.5725 0.068 Uiso 1 1 calc R . .
N1 N 0.6506(2) 0.77377(17) 0.56261(17) 0.0265(5) Uani 1 1 d . . .
C2 C 0.5759(2) 0.7790(2) 0.6187(2) 0.0272(6) Uani 1 1 d . . .
C3 C 0.5018(2) 0.7157(2) 0.6135(2) 0.0331(7) Uani 1 1 d . . .
H3A H 0.4503 0.7181 0.6522 0.040 Uiso 1 1 calc R . .
C4 C 0.5047(3) 0.6486(3) 0.5504(2) 0.0378(7) Uani 1 1 d . . .
H4A H 0.4544 0.6063 0.5461 0.045 Uiso 1 1 calc R . .
C5 C 0.5809(3) 0.6437(3) 0.4941(2) 0.0381(7) Uani 1 1 d . . .
H5A H 0.5831 0.5984 0.4517 0.046 Uiso 1 1 calc R . .
C6 C 0.6547(3) 0.7077(2) 0.5014(2) 0.0312(7) Uani 1 1 d . . .
C7 C 0.5870(2) 0.8567(3) 0.67409(18) 0.0282(6) Uani 1 1 d . . .
N7 N 0.66658(19) 0.90384(18) 0.65783(17) 0.0257(5) Uani 1 1 d . . .
C8 C 0.5145(3) 0.8800(3) 0.7408(2) 0.0406(8) Uani 1 1 d . . .
H8A H 0.5425 0.9226 0.7816 0.061 Uiso 1 1 calc R . .
H8B H 0.4956 0.8257 0.7711 0.061 Uiso 1 1 calc R . .
H8C H 0.4583 0.9068 0.7130 0.061 Uiso 1 1 calc R . .
C9 C 0.7407(3) 0.7178(2) 0.4523(2) 0.0386(8) Uani 1 1 d . . .
N9 N 0.7941(2) 0.78826(19) 0.47590(19) 0.0330(6) Uani 1 1 d . . .
C10 C 0.7643(4) 0.6541(3) 0.3806(3) 0.0631(13) Uani 1 1 d . . .
H10A H 0.8295 0.6651 0.3617 0.095 Uiso 1 1 calc R . .
H10B H 0.7196 0.6633 0.3327 0.095 Uiso 1 1 calc R . .
H10C H 0.7591 0.5924 0.4011 0.095 Uiso 1 1 calc R . .
C11 C 0.6823(2) 0.9876(2) 0.7037(2) 0.0267(6) Uani 1 1 d . . .
C12 C 0.6376(2) 1.0664(2) 0.6708(2) 0.0319(7) Uani 1 1 d . . .
C13 C 0.6565(3) 1.1478(3) 0.7126(2) 0.0388(7) Uani 1 1 d . . .
H13A H 0.6271 1.2008 0.6916 0.047 Uiso 1 1 calc R . .
C14 C 0.7170(3) 1.1529(2) 0.7838(2) 0.0354(7) Uani 1 1 d . . .
H14A H 0.7285 1.2085 0.8113 0.042 Uiso 1 1 calc R . .
C15 C 0.7609(3) 1.0744(3) 0.8143(2) 0.0375(8) Uani 1 1 d . . .
H15A H 0.8026 1.0776 0.8626 0.045 Uiso 1 1 calc R . .
C16 C 0.7444(2) 0.9916(2) 0.7750(2) 0.0301(6) Uani 1 1 d . . .
C17 C 0.5723(3) 1.0656(2) 0.5911(3) 0.0443(9) Uani 1 1 d . . .
H17A H 0.5604 1.0017 0.5756 0.053 Uiso 1 1 calc R . .
C18 C 0.6220(4) 1.1099(4) 0.5152(3) 0.0715(15) Uani 1 1 d . . .
H18A H 0.6835 1.0808 0.5060 0.107 Uiso 1 1 calc R . .
H18B H 0.6323 1.1734 0.5275 0.107 Uiso 1 1 calc R . .
H18C H 0.5818 1.1038 0.4637 0.107 Uiso 1 1 calc R . .
C19 C 0.4748(4) 1.1091(4) 0.6077(4) 0.0653(14) Uani 1 1 d . . .
H19A H 0.4445 1.0792 0.6559 0.098 Uiso 1 1 calc R . .
H19B H 0.4340 1.1033 0.5565 0.098 Uiso 1 1 calc R . .
H19C H 0.4838 1.1725 0.6211 0.098 Uiso 1 1 calc R . .
C20 C 0.7939(3) 0.9079(2) 0.8116(3) 0.0428(9) Uani 1 1 d . . .
H20A H 0.7788 0.8569 0.7725 0.051 Uiso 1 1 calc R . .
C21 C 0.7546(5) 0.8850(4) 0.9001(4) 0.0825(19) Uani 1 1 d . . .
H21A H 0.6850 0.8795 0.8962 0.124 Uiso 1 1 calc R . .
H21B H 0.7715 0.9325 0.9406 0.124 Uiso 1 1 calc R . .
H21C H 0.7821 0.8284 0.9200 0.124 Uiso 1 1 calc R . .
C22 C 0.9026(4) 0.9173(3) 0.8171(4) 0.0596(12) Uani 1 1 d . . .
H22A H 0.9272 0.9311 0.7604 0.089 Uiso 1 1 calc R . .
H22B H 0.9306 0.8611 0.8376 0.089 Uiso 1 1 calc R . .
H22C H 0.9195 0.9655 0.8568 0.089 Uiso 1 1 calc R . .
C23 C 0.8840(3) 0.8043(2) 0.4331(2) 0.0390(8) Uani 1 1 d . . .
C24 C 0.9697(3) 0.7701(3) 0.4715(3) 0.0469(9) Uani 1 1 d . . .
C25 C 1.0553(3) 0.7887(3) 0.4310(3) 0.0572(12) Uani 1 1 d . . .
H25A H 1.1133 0.7666 0.4551 0.069 Uiso 1 1 calc R . .
C26 C 1.0582(3) 0.8393(3) 0.3556(3) 0.0602(13) Uani 1 1 d . . .
H26A H 1.1171 0.8493 0.3281 0.072 Uiso 1 1 calc R . .
C27 C 0.9740(4) 0.8748(3) 0.3212(3) 0.0555(11) Uani 1 1 d . . .
H27A H 0.9767 0.9102 0.2709 0.067 Uiso 1 1 calc R . .
C28 C 0.8849(3) 0.8595(3) 0.3593(3) 0.0462(8) Uani 1 1 d . . .
C29 C 0.9683(4) 0.7172(4) 0.5559(3) 0.0607(12) Uani 1 1 d . . .
H29A H 0.9035 0.7250 0.5806 0.073 Uiso 1 1 calc R . .
C30 C 1.0414(6) 0.7526(6) 0.6222(5) 0.104(3) Uani 1 1 d . . .
H30A H 1.0376 0.7171 0.6746 0.156 Uiso 1 1 calc R . .
H30B H 1.0273 0.8152 0.6350 0.156 Uiso 1 1 calc R . .
H30C H 1.1057 0.7479 0.5991 0.156 Uiso 1 1 calc R . .
C31 C 0.9826(8) 0.6178(5) 0.5411(6) 0.115(3) Uani 1 1 d . . .
H31A H 0.9355 0.5964 0.4990 0.173 Uiso 1 1 calc R . .
H31B H 0.9747 0.5856 0.5950 0.173 Uiso 1 1 calc R . .
H31C H 1.0470 0.6073 0.5197 0.173 Uiso 1 1 calc R . .
C32 C 0.7942(4) 0.9036(4) 0.3237(3) 0.0635(13) Uani 1 1 d . . .
H32A H 0.7401 0.8858 0.3608 0.076 Uiso 1 1 calc R . .
C33 C 0.8011(7) 1.0061(5) 0.3249(5) 0.104(3) Uani 1 1 d . . .
H33A H 0.8153 1.0264 0.3833 0.156 Uiso 1 1 calc R . .
H33B H 0.7403 1.0317 0.3053 0.156 Uiso 1 1 calc R . .
H33C H 0.8520 1.0254 0.2870 0.156 Uiso 1 1 calc R . .
C34 C 0.7702(5) 0.8728(7) 0.2311(5) 0.101(3) Uani 1 1 d . . .
H34A H 0.7117 0.9023 0.2110 0.152 Uiso 1 1 calc R . .
H34B H 0.7609 0.8079 0.2303 0.152 Uiso 1 1 calc R . .
H34C H 0.8229 0.8886 0.1935 0.152 Uiso 1 1 calc R . .

loop_
_atom_site_aniso_label
_atom_site_aniso_U_11
_atom_site_aniso_U_22
_atom_site_aniso_U_33
_atom_site_aniso_U_23
_atom_site_aniso_U_13
_atom_site_aniso_U_12
Co 0.02706(19) 0.02061(17) 0.02747(19) -0.00239(19) -0.00121(13) -0.0035(2)
C 0.047(2) 0.0380(18) 0.051(2) -0.0219(17) 0.0129(17) -0.0172(16)
N1 0.0323(14) 0.0212(12) 0.0258(12) 0.0007(10) -0.0065(10) -0.0018(10)
C2 0.0259(14) 0.0262(15) 0.0293(15) 0.0069(12) -0.0044(12) -0.0018(12)
C3 0.0297(16) 0.0346(17) 0.0350(16) 0.0057(14) -0.0027(13) -0.0041(13)
C4 0.0368(17) 0.0331(17) 0.0432(18) 0.0064(16) -0.0096(14) -0.0122(15)
C5 0.0457(18) 0.0280(14) 0.0401(17) -0.0008(16) -0.0120(14) -0.0091(16)
C6 0.0391(18) 0.0250(14) 0.0294(15) -0.0032(12) -0.0072(13) -0.0050(13)
C7 0.0289(14) 0.0291(14) 0.0264(13) 0.0023(14) -0.0036(11) 0.0011(14)
N7 0.0264(13) 0.0235(12) 0.0271(12) -0.0005(10) -0.0033(10) 0.0002(10)
C8 0.0368(18) 0.042(2) 0.0429(19) -0.0026(15) 0.0061(15) -0.0025(15)
C9 0.047(2) 0.0325(17) 0.0367(19) -0.0076(14) -0.0010(16) -0.0039(15)
N9 0.0360(15) 0.0279(13) 0.0351(14) -0.0044(11) 0.0028(12) -0.0037(11)
C10 0.073(3) 0.050(3) 0.066(3) -0.033(2) 0.019(2) -0.018(2)
C11 0.0287(15) 0.0255(14) 0.0258(14) -0.0033(12) 0.0003(12) -0.0003(12)
C12 0.0350(17) 0.0239(15) 0.0367(17) -0.0025(13) -0.0063(14) 0.0049(13)
C13 0.0425(17) 0.0274(15) 0.0462(18) -0.0069(16) -0.0054(14) 0.0052(15)
C14 0.0402(17) 0.0265(16) 0.0394(17) -0.0108(14) -0.0013(14) -0.0002(14)
C15 0.0414(19) 0.0382(18) 0.0328(17) -0.0069(14) -0.0062(14) -0.0014(15)
C16 0.0329(16) 0.0303(16) 0.0270(15) 0.0004(12) -0.0023(13) -0.0015(13)
C17 0.055(2) 0.0297(17) 0.048(2) -0.0032(15) -0.0196(18) 0.0064(16)
C18 0.086(4) 0.086(4) 0.041(2) 0.007(2) -0.022(2) 0.004(3)
C19 0.052(3) 0.069(3) 0.074(3) -0.002(2) -0.031(2) 0.016(2)
C20 0.056(2) 0.0281(17) 0.044(2) 0.0012(15) -0.0199(18) -0.0002(16)
C21 0.085(4) 0.078(4) 0.084(4) 0.048(3) -0.002(3) 0.008(3)
C22 0.054(3) 0.051(3) 0.073(3) 0.008(2) -0.017(2) 0.013(2)
C23 0.0409(19) 0.0339(17) 0.0425(19) -0.0162(15) 0.0114(15) -0.0081(15)
C24 0.044(2) 0.043(2) 0.054(2) -0.0165(18) 0.0091(18) 0.0016(17)
C25 0.039(2) 0.064(3) 0.069(3) -0.025(2) 0.010(2) -0.003(2)
C26 0.052(2) 0.058(3) 0.072(3) -0.029(2) 0.029(2) -0.023(2)
C27 0.070(3) 0.044(2) 0.053(2) -0.0108(18) 0.026(2) -0.016(2)
C28 0.055(2) 0.0349(16) 0.049(2) -0.0058(19) 0.0185(17) -0.0068(19)
C29 0.049(2) 0.072(3) 0.061(3) -0.002(2) 0.007(2) 0.018(2)
C30 0.105(6) 0.118(6) 0.088(5) 0.015(4) -0.033(4) 0.004(5)
C31 0.168(9) 0.063(4) 0.116(6) 0.017(4) 0.036(6) 0.002(4)
C32 0.066(3) 0.064(3) 0.061(3) 0.011(2) 0.019(2) 0.009(2)
C33 0.161(8) 0.069(4) 0.081(4) 0.016(3) -0.006(5) 0.033(5)
C34 0.075(4) 0.132(7) 0.096(5) -0.017(5) -0.020(3) 0.021(5)

loop_
_atom_type_symbol
_atom_type_description
_atom_type_scat_dispersion_real
_atom_type_scat_dispersion_imag
_atom_type_scat_source
C C 0.0033 0.0016 'International Tables Vol C Tables 4.2.6.8 and 6.1.1.4'
H H 0.0000 0.0000 'International Tables Vol C Tables 4.2.6.8 and 6.1.1.4'
N N 0.0061 0.0033 'International Tables Vol C Tables 4.2.6.8 and 6.1.1.4'
Co Co 0.3494 0.9721 'International Tables Vol C Tables 4.2.6.8 and 6.1.1.4'

loop_
_geom_angle_atom_site_label_1
_geom_angle_atom_site_label_2
_geom_angle_atom_site_label_3
_geom_angle
_geom_angle_site_symmetry_1
_geom_angle_site_symmetry_3
_geom_angle_publ_flag
N1 Co N9 81.11(12) . . ?
N1 Co N7 81.22(12) . . ?
N9 Co N7 162.32(12) . . ?
N1 Co C 178.94(17) . . ?
N9 Co C 98.70(15) . . ?
N7 Co C 98.95(14) . . ?
C6 N1 C2 121.5(3) . . ?
C6 N1 Co 119.3(2) . . ?
C2 N1 Co 119.1(2) . . ?
N1 C2 C3 119.5(3) . . ?
N1 C2 C7 110.4(3) . . ?
C3 C2 C7 130.0(3) . . ?
C2 C3 C4 119.3(3) . . ?
C5 C4 C3 120.7(3) . . ?
C4 C5 C6 118.7(3) . . ?
N1 C6 C5 120.3(3) . . ?
N1 C6 C9 109.8(3) . . ?
C5 C6 C9 130.0(3) . . ?
N7 C7 C2 112.7(3) . . ?
N7 C7 C8 125.3(3) . . ?
C2 C7 C8 122.0(3) . . ?
C7 N7 C11 118.4(3) . . ?
C7 N7 Co 116.5(2) . . ?
C11 N7 Co 124.9(2) . . ?
N9 C9 C6 113.6(3) . . ?
N9 C9 C10 124.9(4) . . ?
C6 C9 C10 121.4(3) . . ?
C9 N9 C23 119.1(3) . . ?
C9 N9 Co 116.1(2) . . ?
C23 N9 Co 124.8(2) . . ?
C16 C11 C12 120.9(3) . . ?
C16 C11 N7 120.9(3) . . ?
C12 C11 N7 118.1(3) . . ?
C13 C12 C11 118.1(3) . . ?
C13 C12 C17 119.3(3) . . ?
C11 C12 C17 122.6(3) . . ?
C14 C13 C12 121.8(3) . . ?
C13 C14 C15 118.9(3) . . ?
C16 C15 C14 121.5(3) . . ?
C15 C16 C11 118.8(3) . . ?
C15 C16 C20 119.2(3) . . ?
C11 C16 C20 122.0(3) . . ?
C12 C17 C18 110.6(4) . . ?
C12 C17 C19 112.3(4) . . ?
C18 C17 C19 111.2(4) . . ?
C22 C20 C21 109.9(4) . . ?
C22 C20 C16 112.9(3) . . ?
C21 C20 C16 110.5(4) . . ?
C28 C23 C24 122.1(4) . . ?
C28 C23 N9 119.3(4) . . ?
C24 C23 N9 118.4(4) . . ?
C25 C24 C23 117.5(4) . . ?
C25 C24 C29 121.0(4) . . ?
C23 C24 C29 121.4(4) . . ?
C24 C25 C26 121.8(5) . . ?
C27 C26 C25 119.7(4) . . ?
C26 C27 C28 121.6(4) . . ?
C27 C28 C23 117.2(4) . . ?
C27 C28 C32 120.8(4) . . ?
C23 C28 C32 122.0(4) . . ?
C31 C29 C24 111.7(5) . . ?
C31 C29 C30 110.6(6) . . ?
C24 C29 C30 112.5(5) . . ?
C28 C32 C33 112.0(6) . . ?
C28 C32 C34 112.2(5) . . ?
C33 C32 C34 108.7(6) . . ?

loop_
_geom_bond_atom_site_label_1
_geom_bond_atom_site_label_2
_geom_bond_distance
_geom_bond_site_symmetry_2
_geom_bond_publ_flag
Co N1 1.833(3) . ?
Co N9 1.903(3) . ?
Co N7 1.907(3) . ?
Co C 1.960(4) . ?
N1 C6 1.365(4) . ?
N1 C2 1.366(4) . ?
C2 C3 1.394(5) . ?
C2 C7 1.443(5) . ?
C3 C4 1.396(5) . ?
C4 C5 1.384(5) . ?
C5 C6 1.399(5) . ?
C6 C9 1.434(5) . ?
C7 N7 1.335(4) . ?
C7 C8 1.494(5) . ?
N7 C11 1.445(4) . ?
C9 N9 1.329(5) . ?
C9 C10 1.498(5) . ?
N9 C23 1.441(5) . ?
C11 C16 1.393(4) . ?
C11 C12 1.413(4) . ?
C12 C13 1.393(5) . ?
C12 C17 1.520(5) . ?
C13 C14 1.378(5) . ?
C14 C15 1.393(5) . ?
C15 C16 1.387(5) . ?
C16 C20 1.523(5) . ?
C17 C18 1.522(7) . ?
C17 C19 1.525(6) . ?
C20 C22 1.516(6) . ?
C20 C21 1.523(7) . ?
C23 C28 1.406(6) . ?
C23 C24 1.416(6) . ?
C24 C25 1.381(6) . ?
C24 C29 1.525(7) . ?
C25 C26 1.389(8) . ?
C26 C27 1.381(8) . ?
C27 C28 1.398(6) . ?
C28 C32 1.514(7) . ?
C29 C31 1.505(9) . ?
C29 C30 1.525(9) . ?
C32 C33 1.522(9) . ?
C32 C34 1.537(8) . ?
